data_4503939
loop_
_publ_author_name
'Chandrasekhar, Vadapalli'
'Thilagar, Pakkirisamy'
'Krishnan, Venkatasubbaiah'
'Bickley, James. F.'
'Steiner, Alexander'

_publ_section_title
;
 Click Synthesis of Fluorine-Rich Cyclotriphosphazene Hydrazones.
 Synthesis and Supramolecular Structures of
 N3P3(N(Me)NCHC6F5)6,spiro-N3P3(C12H8O2)(N(Me)NCHC6F5)4,
 anddispiro-N3P3(C12H8O2)2(N(Me)NCHC6F5)2
;
_journal_issue 4
_journal_name_full 'Crystal Growth &amp; Design'
_journal_page_first 668
_journal_paper_doi 10.1021/cg060496h
_journal_volume 7
_journal_year 2007
_chemical_formula_sum 'C44 H24 F20 N11 O2 P3'
_chemical_formula_weight 1211.65
_chemical_name_systematic
;
 ?
;
_space_group_IT_number 14
_symmetry_cell_setting monoclinic
_symmetry_space_group_name_Hall '-P 2yn'
_symmetry_space_group_name_H-M 'P 1 21/n 1'
_atom_sites_solution_hydrogens geom
_atom_sites_solution_primary direct
_atom_sites_solution_secondary difmap
_audit_creation_method SHELXL-97
_cell_angle_alpha 90.00
_cell_angle_beta 106.583(2)
_cell_angle_gamma 90.00
_cell_formula_units_Z 4
_cell_length_a 17.5169(14)
_cell_length_b 12.7823(10)
_cell_length_c 21.6880(18)
_cell_measurement_temperature 100(2)
_cell_measurement_theta_max 28.0
_cell_measurement_theta_min -28.0
_cell_volume 4654.1(6)
_computing_cell_refinement 'Bruker SMART V5.628'
_computing_data_collection 'Bruker SMART V5.628'
_computing_data_reduction 'Bruker SAINT+ V6.45'
_computing_structure_refinement 'SHELXL-97 (Sheldrick, 1997)'
_computing_structure_solution 'SHELXS-97 (Sheldrick, 1990)'
_diffrn_ambient_temperature 546(2)
_diffrn_measured_fraction_theta_full 0.994
_diffrn_measured_fraction_theta_max 0.994
_diffrn_measurement_device_type 'CCD area detector'
_diffrn_measurement_method 'phi and omega scans'
_diffrn_radiation_monochromator graphite
_diffrn_radiation_source 'fine-focus sealed tube'
_diffrn_radiation_type MoK\a
_diffrn_radiation_wavelength 0.71073
_diffrn_reflns_av_R_equivalents 0.0577
_diffrn_reflns_av_sigmaI/netI 0.0813
_diffrn_reflns_limit_h_max 11
_diffrn_reflns_limit_h_min -23
_diffrn_reflns_limit_k_max 17
_diffrn_reflns_limit_k_min -17
_diffrn_reflns_limit_l_max 28
_diffrn_reflns_limit_l_min -28
_diffrn_reflns_number 30481
_diffrn_reflns_theta_full 28.31
_diffrn_reflns_theta_max 28.31
_diffrn_reflns_theta_min 2.00
_exptl_absorpt_coefficient_mu 0.263
_exptl_absorpt_correction_T_max 0.9742
_exptl_absorpt_correction_T_min 0.9493
_exptl_absorpt_correction_type sadabs
_exptl_crystal_colour 'COLOR LESS'
_exptl_crystal_density_diffrn 1.729
_exptl_crystal_density_method 'not measured'
_exptl_crystal_description PRISM
_exptl_crystal_F_000 2424
_exptl_crystal_size_max 0.20
_exptl_crystal_size_mid 0.20
_exptl_crystal_size_min 0.10
_refine_diff_density_max 0.524
_refine_diff_density_min -0.469
_refine_diff_density_rms 0.096
_refine_ls_extinction_method none
_refine_ls_goodness_of_fit_ref 1.104
_refine_ls_hydrogen_treatment mixed
_refine_ls_matrix_type full
_refine_ls_number_parameters 853
_refine_ls_number_reflns 11504
_refine_ls_number_restraints 438
_refine_ls_restrained_S_all 1.087
_refine_ls_R_factor_all 0.1158
_refine_ls_R_factor_gt 0.0731
_refine_ls_shift/su_max 0.000
_refine_ls_shift/su_mean 0.000
_refine_ls_structure_factor_coef Fsqd
_refine_ls_weighting_details 'calc w=1/[\s^2^(Fo^2^)+(0.0453P)^2^+6.2098P] where P=(Fo^2^+2Fc^2^)/3'
_refine_ls_weighting_scheme calc
_refine_ls_wR_factor_gt 0.1343
_refine_ls_wR_factor_ref 0.1567
_reflns_number_gt 7828
_reflns_number_total 11504
_reflns_threshold_expression >2sigma(I)
_cod_data_source_file cg060496hsi20070102_062547.cif
_cod_data_source_block compound5
_cod_original_sg_symbol_H-M 'P 21/n'
_cod_database_code 4503939

loop_
_symmetry_equiv_pos_as_xyz
'x, y, z'
'-x+1/2, y+1/2, -z+1/2'
'-x, -y, -z'
'x-1/2, -y-1/2, z-1/2'

loop_
_atom_site_label
_atom_site_type_symbol
_atom_site_fract_x
_atom_site_fract_y
_atom_site_fract_z
_atom_site_U_iso_or_equiv
_atom_site_adp_type
_atom_site_occupancy
_atom_site_symmetry_multiplicity
_atom_site_calc_flag
_atom_site_refinement_flags
_atom_site_disorder_assembly
_atom_site_disorder_group
P1 P 0.96262(5) 0.31845(6) 0.10933(4) 0.01631(18) Uani 1 1 d . . .
P2 P 0.90530(5) 0.18790(6) 0.00581(4) 0.01450(18) Uani 1 1 d . . .
P3 P 0.80685(5) 0.25362(6) 0.07695(4) 0.01656(18) Uani 1 1 d . . .
O1 O 1.02621(14) 0.27341(17) 0.17172(11) 0.0222(5) Uani 1 1 d . A .
O2 O 0.99134(13) 0.43592(17) 0.10800(10) 0.0184(5) Uani 1 1 d . . .
N1 N 0.97592(16) 0.2530(2) 0.05198(13) 0.0180(6) Uani 1 1 d . . .
N2 N 0.81831(16) 0.2045(2) 0.01329(13) 0.0186(6) Uani 1 1 d . . .
N3 N 0.87705(17) 0.3264(2) 0.11860(12) 0.0194(6) Uani 1 1 d . . .
N4 N 0.89679(16) 0.2124(2) -0.07166(13) 0.0184(6) Uani 1 1 d . . .
N5 N 0.96376(17) 0.2510(2) -0.08372(13) 0.0189(6) Uani 1 1 d . . .
N6 N 0.93202(16) 0.0606(2) 0.01663(12) 0.0169(6) Uani 1 1 d . . .
N7 N 0.88024(16) 0.0003(2) -0.02987(12) 0.0183(6) Uani 1 1 d . . .
N8 N 0.79274(17) 0.1613(2) 0.12801(13) 0.0194(6) Uani 1 1 d . . .
N9 N 0.73958(17) 0.0878(2) 0.09580(13) 0.0216(6) Uani 1 1 d . . .
N10 N 0.71977(16) 0.3174(2) 0.05321(13) 0.0200(6) Uani 1 1 d . . .
N11 N 0.68939(17) 0.3404(2) 0.10303(13) 0.0211(6) Uani 1 1 d . . .
F1 F 1.10247(13) 0.35563(16) -0.04679(9) 0.0303(5) Uani 1 1 d . . .
F2 F 1.22205(13) 0.44514(17) -0.07943(10) 0.0348(5) Uani 1 1 d . . .
F3 F 1.21588(14) 0.47130(19) -0.20494(11) 0.0422(6) Uani 1 1 d . . .
F4 F 1.08629(15) 0.4021(2) -0.29845(10) 0.0476(7) Uani 1 1 d . . .
F5 F 0.96624(13) 0.30725(17) -0.26677(9) 0.0343(5) Uani 1 1 d . . .
F6 F 0.85573(13) -0.09752(16) -0.15296(9) 0.0302(5) Uani 1 1 d . . .
F7 F 0.75556(15) -0.22386(17) -0.23550(10) 0.0434(6) Uani 1 1 d . . .
F8 F 0.65480(14) -0.34976(18) -0.19571(12) 0.0475(7) Uani 1 1 d . . .
F9 F 0.65982(15) -0.35443(19) -0.06885(14) 0.0538(7) Uani 1 1 d . . .
F10 F 0.76226(15) -0.22945(17) 0.01532(11) 0.0411(6) Uani 1 1 d . . .
F16 F 0.68056(14) 0.33173(18) 0.22654(10) 0.0396(6) Uani 1 1 d . . .
F17 F 0.60289(14) 0.38235(17) 0.31056(10) 0.0363(6) Uani 1 1 d . . .
F18 F 0.46542(13) 0.49470(19) 0.27357(10) 0.0397(6) Uani 1 1 d . . .
F19 F 0.41041(13) 0.56139(19) 0.14953(11) 0.0409(6) Uani 1 1 d . . .
F20 F 0.48761(12) 0.51251(16) 0.06412(10) 0.0308(5) Uani 1 1 d . . .
C1 C 1.0464(2) 0.3292(3) 0.23015(17) 0.0311(9) Uani 1 1 d U . .
C2 C 1.0294(6) 0.2961(7) 0.2818(4) 0.032(2) Uani 0.666(19) 1 d PU A 1
H2 H 0.9978 0.2368 0.2785 0.039 Uiso 0.666(19) 1 calc PR A 1
C3 C 1.0562(6) 0.3450(9) 0.3409(4) 0.040(2) Uani 0.666(19) 1 d PU A 1
H3 H 1.0421 0.3193 0.3763 0.048 Uiso 0.666(19) 1 calc PR A 1
C4 C 1.1049(6) 0.4335(8) 0.3470(4) 0.043(2) Uani 0.666(19) 1 d PU A 1
H4 H 1.1236 0.4668 0.3865 0.052 Uiso 0.666(19) 1 calc PR A 1
C5 C 1.1248(5) 0.4710(7) 0.2942(4) 0.033(2) Uani 0.666(19) 1 d PU A 1
H5 H 1.1574 0.5293 0.2970 0.040 Uiso 0.666(19) 1 calc PR A 1
C2' C 1.0099(10) 0.2658(14) 0.2777(8) 0.025(4) Uani 0.334(19) 1 d PU A 2
H2' H 0.9796 0.2054 0.2659 0.031 Uiso 0.334(19) 1 calc PR A 2
C3' C 1.0272(11) 0.3088(15) 0.3385(7) 0.039(4) Uani 0.334(19) 1 d PU A 2
H3' H 1.0075 0.2802 0.3703 0.047 Uiso 0.334(19) 1 calc PR A 2
C4' C 1.0759(12) 0.3976(16) 0.3498(8) 0.036(4) Uani 0.334(19) 1 d PU A 2
H4' H 1.0935 0.4218 0.3920 0.043 Uiso 0.334(19) 1 calc PR A 2
C5' C 1.0991(12) 0.4503(14) 0.3056(9) 0.036(4) Uani 0.334(19) 1 d PU A 2
H5' H 1.1215 0.5156 0.3182 0.043 Uiso 0.334(19) 1 calc PR A 2
C6 C 1.0938(3) 0.4180(3) 0.23641(19) 0.0399(11) Uani 1 1 d U A .
C7 C 1.1209(2) 0.4593(3) 0.1831(2) 0.0353(10) Uani 1 1 d . . .
C8 C 1.1991(3) 0.4970(3) 0.1923(3) 0.0596(16) Uani 1 1 d . A .
H8 H 1.2349 0.4974 0.2333 0.072 Uiso 1 1 calc R . .
C9 C 1.2230(3) 0.5336(4) 0.1403(4) 0.076(2) Uani 1 1 d . . .
H9 H 1.2741 0.5605 0.1473 0.091 Uiso 1 1 calc R A .
C10 C 1.1734(3) 0.5308(4) 0.0797(4) 0.0662(18) Uani 1 1 d . A .
H10 H 1.1910 0.5531 0.0453 0.079 Uiso 1 1 calc R . .
C11 C 1.0980(3) 0.4955(3) 0.0695(2) 0.0412(11) Uani 1 1 d . . .
H11 H 1.0636 0.4943 0.0280 0.049 Uiso 1 1 calc R A .
C12 C 1.0721(2) 0.4615(3) 0.11986(19) 0.0256(8) Uani 1 1 d . A .
C13 C 1.0293(2) 0.3264(2) -0.15563(16) 0.0201(7) Uani 1 1 d . . .
C14 C 1.0964(2) 0.3624(2) -0.10942(15) 0.0204(7) Uani 1 1 d . . .
C15 C 1.1590(2) 0.4107(3) -0.12552(18) 0.0256(8) Uani 1 1 d . . .
C16 C 1.1551(2) 0.4250(3) -0.18952(18) 0.0303(9) Uani 1 1 d . . .
C17 C 1.0899(3) 0.3902(3) -0.23637(18) 0.0317(9) Uani 1 1 d . . .
C18 C 1.0280(2) 0.3420(3) -0.21950(17) 0.0254(8) Uani 1 1 d . . .
C19 C 0.8134(2) -0.1595(3) -0.06519(17) 0.0230(7) Uani 1 1 d . . .
C20 C 0.8089(2) -0.1601(2) -0.13028(17) 0.0236(8) Uani 1 1 d . . .
C21 C 0.7574(2) -0.2241(3) -0.17346(17) 0.0302(9) Uani 1 1 d . . .
C22 C 0.7064(2) -0.2896(3) -0.1532(2) 0.0361(10) Uani 1 1 d . . .
C23 C 0.7092(2) -0.2914(3) -0.0891(2) 0.0352(9) Uani 1 1 d . . .
C24 C 0.7617(2) -0.2275(3) -0.04680(18) 0.0294(8) Uani 1 1 d . . .
C25 C 0.6604(2) -0.0630(3) 0.09021(18) 0.0298(9) Uani 1 1 d U . .
C26 C 0.6035(6) -0.0415(8) 0.0278(5) 0.037(2) Uani 0.631(10) 1 d PU B 1
C27 C 0.5560(6) -0.1174(9) -0.0076(4) 0.044(2) Uani 0.631(10) 1 d PU B 1
C28 C 0.5592(12) -0.219(2) 0.0167(11) 0.048(5) Uani 0.631(10) 1 d PU B 1
C29 C 0.6124(8) -0.2426(10) 0.0743(7) 0.051(3) Uani 0.631(10) 1 d PU B 1
C30 C 0.6595(6) -0.1630(9) 0.1107(6) 0.037(2) Uani 0.631(10) 1 d PU B 1
F11 F 0.5958(4) 0.0540(5) 0.0028(2) 0.063(2) Uani 0.631(10) 1 d PU B 1
F12 F 0.5073(5) -0.0985(7) -0.0653(2) 0.084(3) Uani 0.631(10) 1 d PU B 1
F13 F 0.5189(14) -0.2968(15) -0.0165(9) 0.095(6) Uani 0.631(10) 1 d PU B 1
F14 F 0.6175(4) -0.3391(4) 0.0989(6) 0.108(3) Uani 0.631(10) 1 d PU B 1
F15 F 0.7070(4) -0.1872(5) 0.1674(4) 0.083(3) Uani 0.631(10) 1 d PU B 1
C26' C 0.6352(11) -0.0714(13) 0.0287(9) 0.038(4) Uani 0.369(10) 1 d PU B 2
C27' C 0.5875(10) -0.1555(12) -0.0038(8) 0.036(3) Uani 0.369(10) 1 d PU B 2
C28' C 0.577(2) -0.234(3) 0.0309(19) 0.034(5) Uani 0.369(10) 1 d PU B 2
C29' C 0.6012(13) -0.2296(17) 0.0967(8) 0.035(4) Uani 0.369(10) 1 d PU B 2
C30' C 0.6416(10) -0.1478(15) 0.1269(8) 0.025(3) Uani 0.369(10) 1 d PU B 2
F11' F 0.6525(10) 0.0028(10) -0.0086(4) 0.095(6) Uani 0.369(10) 1 d PU B 2
F12' F 0.5627(9) -0.1543(9) -0.0674(4) 0.073(4) Uani 0.369(10) 1 d PU B 2
F13' F 0.525(3) -0.312(3) -0.0031(14) 0.070(6) Uani 0.369(10) 1 d PU B 2
F14' F 0.5834(7) -0.3090(7) 0.1300(4) 0.057(3) Uani 0.369(10) 1 d PU B 2
F15' F 0.6701(7) -0.1462(8) 0.1905(4) 0.054(3) Uani 0.369(10) 1 d PU B 2
C31 C 0.5881(2) 0.4205(3) 0.14124(17) 0.0219(7) Uani 1 1 d . . .
C32 C 0.6139(2) 0.3886(3) 0.20502(18) 0.0254(8) Uani 1 1 d . . .
C33 C 0.5743(2) 0.4135(3) 0.24950(17) 0.0259(8) Uani 1 1 d . . .
C34 C 0.5053(2) 0.4712(3) 0.23111(17) 0.0261(8) Uani 1 1 d . . .
C35 C 0.4775(2) 0.5044(3) 0.16845(18) 0.0254(8) Uani 1 1 d . . .
C36 C 0.5177(2) 0.4790(3) 0.12501(17) 0.0233(8) Uani 1 1 d . . .
C37 C 0.8242(2) 0.1892(3) -0.12302(15) 0.0226(7) Uani 1 1 d . . .
H37A H 0.8049 0.2521 -0.1465 0.034 Uiso 1 1 calc R . .
H37B H 0.7844 0.1622 -0.1047 0.034 Uiso 1 1 calc R . .
H37C H 0.8357 0.1382 -0.1516 0.034 Uiso 1 1 calc R . .
C38 C 0.9606(2) 0.2767(2) -0.14189(15) 0.0198(7) Uani 1 1 d . . .
H38 H 0.9146 0.2636 -0.1752 0.024 Uiso 1 1 calc R . .
C39 C 0.9608(2) 0.0218(3) 0.08268(14) 0.0206(7) Uani 1 1 d . . .
H39A H 0.9162 0.0056 0.0984 0.031 Uiso 1 1 calc R . .
H39B H 0.9930 0.0744 0.1095 0.031 Uiso 1 1 calc R . .
H39C H 0.9920 -0.0402 0.0835 0.031 Uiso 1 1 calc R . .
C40 C 0.8686(2) -0.0949(2) -0.01642(16) 0.0193(7) Uani 1 1 d . . .
H40 H 0.8948 -0.1227 0.0237 0.023 Uiso 1 1 calc R . .
C41 C 0.8109(2) 0.1738(3) 0.19725(15) 0.0249(8) Uani 1 1 d . . .
H41A H 0.7623 0.1794 0.2090 0.037 Uiso 1 1 calc R . .
H41B H 0.8421 0.2360 0.2103 0.037 Uiso 1 1 calc R . .
H41C H 0.8405 0.1142 0.2182 0.037 Uiso 1 1 calc R . .
C42 C 0.7142(2) 0.0177(3) 0.12699(17) 0.0250(8) Uani 1 1 d . B .
H42 H 0.7294 0.0178 0.1717 0.030 Uiso 1 1 calc R . .
C43 C 0.6796(2) 0.3482(3) -0.01232(16) 0.0245(8) Uani 1 1 d . . .
H43A H 0.6256 0.3234 -0.0239 0.037 Uiso 1 1 calc R . .
H43B H 0.7068 0.3186 -0.0408 0.037 Uiso 1 1 calc R . .
H43C H 0.6797 0.4231 -0.0156 0.037 Uiso 1 1 calc R . .
C44 C 0.6260(2) 0.3971(3) 0.09107(17) 0.0217(7) Uani 1 1 d . . .
H44 H 0.6041 0.4235 0.0498 0.026 Uiso 1 1 calc R . .

loop_
_atom_site_aniso_label
_atom_site_aniso_U_11
_atom_site_aniso_U_22
_atom_site_aniso_U_33
_atom_site_aniso_U_23
_atom_site_aniso_U_13
_atom_site_aniso_U_12
P1 0.0184(4) 0.0147(4) 0.0177(4) -0.0010(3) 0.0082(3) -0.0006(3)
P2 0.0167(4) 0.0143(4) 0.0139(4) 0.0006(3) 0.0067(3) 0.0014(3)
P3 0.0174(4) 0.0155(4) 0.0197(4) -0.0023(3) 0.0099(3) -0.0003(3)
O1 0.0271(14) 0.0192(12) 0.0210(12) -0.0010(9) 0.0079(11) 0.0018(10)
O2 0.0181(12) 0.0165(11) 0.0222(12) -0.0027(9) 0.0082(10) 0.0002(10)
N1 0.0179(14) 0.0161(13) 0.0234(14) 0.0006(11) 0.0115(12) 0.0019(12)
N2 0.0188(15) 0.0160(13) 0.0231(14) -0.0030(11) 0.0096(12) -0.0016(11)
N3 0.0276(16) 0.0168(14) 0.0163(13) -0.0045(11) 0.0100(12) -0.0004(12)
N4 0.0176(15) 0.0200(14) 0.0189(13) 0.0023(11) 0.0075(12) -0.0005(12)
N5 0.0236(15) 0.0146(13) 0.0215(14) 0.0009(11) 0.0114(12) 0.0055(12)
N6 0.0187(14) 0.0171(13) 0.0158(13) -0.0008(11) 0.0066(11) 0.0007(11)
N7 0.0194(14) 0.0207(14) 0.0166(13) -0.0018(11) 0.0082(12) 0.0004(12)
N8 0.0211(15) 0.0193(14) 0.0208(14) -0.0036(11) 0.0109(12) -0.0025(12)
N9 0.0235(16) 0.0191(14) 0.0240(15) -0.0029(12) 0.0096(13) -0.0024(12)
N10 0.0186(15) 0.0225(14) 0.0244(14) -0.0021(12) 0.0149(12) 0.0018(12)
N11 0.0237(16) 0.0182(14) 0.0251(15) -0.0045(12) 0.0128(13) -0.0013(12)
F1 0.0350(13) 0.0371(12) 0.0219(10) -0.0011(9) 0.0130(10) -0.0081(10)
F2 0.0339(13) 0.0359(12) 0.0371(12) -0.0030(10) 0.0142(11) -0.0107(10)
F3 0.0429(15) 0.0508(15) 0.0431(13) -0.0014(11) 0.0288(12) -0.0169(12)
F4 0.0561(17) 0.0678(17) 0.0268(12) 0.0010(11) 0.0244(12) -0.0210(14)
F5 0.0408(14) 0.0441(13) 0.0191(10) -0.0002(9) 0.0104(10) -0.0126(11)
F6 0.0388(13) 0.0274(11) 0.0226(10) -0.0011(9) 0.0059(10) -0.0070(10)
F7 0.0564(16) 0.0340(13) 0.0282(12) -0.0060(10) -0.0064(11) -0.0006(12)
F8 0.0320(13) 0.0317(13) 0.0629(16) -0.0165(12) -0.0119(12) -0.0046(11)
F9 0.0457(16) 0.0382(14) 0.084(2) -0.0124(13) 0.0288(15) -0.0212(12)
F10 0.0513(16) 0.0336(13) 0.0472(14) -0.0022(11) 0.0285(13) -0.0134(11)
F16 0.0426(14) 0.0503(14) 0.0306(12) 0.0058(11) 0.0179(11) 0.0226(12)
F17 0.0508(15) 0.0375(13) 0.0266(11) -0.0019(10) 0.0205(11) 0.0028(11)
F18 0.0344(13) 0.0551(15) 0.0377(13) -0.0152(11) 0.0232(11) 0.0009(11)
F19 0.0293(13) 0.0538(15) 0.0423(13) -0.0107(12) 0.0145(11) 0.0124(11)
F20 0.0284(12) 0.0361(12) 0.0298(11) 0.0008(9) 0.0114(10) 0.0084(10)
C1 0.032(2) 0.037(2) 0.0209(17) -0.0022(16) 0.0019(16) 0.0168(18)
C2 0.038(4) 0.031(4) 0.028(3) 0.002(3) 0.009(3) -0.005(3)
C3 0.046(4) 0.048(4) 0.029(3) 0.004(3) 0.016(3) -0.007(3)
C4 0.050(4) 0.047(4) 0.029(3) -0.008(3) 0.005(3) -0.002(3)
C5 0.032(3) 0.036(3) 0.031(3) -0.009(3) 0.007(3) 0.000(3)
C2' 0.029(5) 0.029(5) 0.021(5) 0.003(4) 0.010(4) -0.003(4)
C3' 0.041(6) 0.044(6) 0.034(5) 0.003(4) 0.013(4) -0.005(4)
C4' 0.042(6) 0.036(6) 0.029(5) -0.001(4) 0.009(4) -0.010(4)
C5' 0.040(6) 0.035(5) 0.033(5) -0.007(4) 0.009(4) -0.002(4)
C6 0.037(2) 0.035(2) 0.035(2) -0.0143(18) -0.0097(19) 0.0171(19)
C7 0.024(2) 0.0166(18) 0.060(3) -0.0143(18) 0.003(2) 0.0036(16)
C8 0.028(2) 0.023(2) 0.108(4) -0.025(3) -0.012(3) 0.004(2)
C9 0.029(3) 0.024(2) 0.184(7) -0.009(4) 0.046(4) -0.004(2)
C10 0.052(3) 0.028(2) 0.140(6) -0.003(3) 0.063(4) -0.005(2)
C11 0.044(3) 0.0170(18) 0.078(3) -0.009(2) 0.041(3) -0.0036(18)
C12 0.0189(18) 0.0119(16) 0.049(2) -0.0085(15) 0.0152(17) -0.0006(14)
C13 0.0264(19) 0.0143(15) 0.0237(17) -0.0006(13) 0.0137(15) 0.0012(14)
C14 0.029(2) 0.0160(16) 0.0207(16) -0.0003(13) 0.0144(15) 0.0028(14)
C15 0.028(2) 0.0192(17) 0.0326(19) -0.0053(15) 0.0139(17) -0.0002(15)
C16 0.039(2) 0.0257(19) 0.034(2) -0.0020(16) 0.0227(19) -0.0090(17)
C17 0.043(2) 0.034(2) 0.0270(19) 0.0005(16) 0.0243(19) -0.0038(19)
C18 0.032(2) 0.0228(18) 0.0245(18) -0.0018(14) 0.0134(16) -0.0022(16)
C19 0.0227(19) 0.0144(16) 0.0305(19) 0.0006(14) 0.0051(15) 0.0019(14)
C20 0.0253(19) 0.0124(15) 0.0306(19) 0.0014(14) 0.0040(16) 0.0013(14)
C21 0.036(2) 0.0202(18) 0.0264(19) -0.0031(15) -0.0041(17) 0.0051(17)
C22 0.028(2) 0.0200(18) 0.051(3) -0.0100(17) -0.0045(19) 0.0005(16)
C23 0.026(2) 0.0235(19) 0.056(3) -0.0043(18) 0.011(2) -0.0058(17)
C24 0.031(2) 0.0234(18) 0.035(2) -0.0032(16) 0.0124(18) 0.0030(16)
C25 0.029(2) 0.032(2) 0.034(2) -0.0020(17) 0.0176(18) -0.0089(17)
C26 0.044(6) 0.037(6) 0.028(4) -0.001(4) 0.007(4) -0.014(4)
C27 0.044(6) 0.061(6) 0.032(4) -0.015(4) 0.020(4) -0.019(4)
C28 0.027(8) 0.051(10) 0.069(11) -0.022(7) 0.020(7) -0.026(7)
C29 0.036(5) 0.031(5) 0.089(11) -0.002(7) 0.024(6) -0.014(4)
C30 0.020(5) 0.039(5) 0.058(7) 0.008(5) 0.017(4) -0.005(4)
F11 0.069(4) 0.061(3) 0.040(3) 0.018(2) -0.016(3) -0.031(3)
F12 0.089(5) 0.117(6) 0.035(3) -0.008(3) -0.002(3) -0.062(5)
F13 0.078(8) 0.077(9) 0.151(14) -0.074(9) 0.067(10) -0.058(7)
F14 0.064(4) 0.027(3) 0.215(10) 0.013(4) 0.012(5) -0.018(3)
F15 0.066(4) 0.041(3) 0.112(6) 0.038(3) -0.023(4) -0.019(3)
C26' 0.055(10) 0.023(7) 0.038(7) 0.012(6) 0.017(8) -0.014(7)
C27' 0.047(9) 0.028(7) 0.033(6) -0.010(5) 0.011(7) -0.003(6)
C28' 0.024(13) 0.025(7) 0.051(13) -0.007(8) 0.009(9) -0.007(8)
C29' 0.046(9) 0.038(8) 0.025(7) -0.003(6) 0.020(6) -0.016(7)
C30' 0.014(7) 0.034(7) 0.035(8) 0.003(5) 0.017(5) -0.009(6)
F11' 0.153(13) 0.082(8) 0.031(4) 0.015(5) -0.004(6) -0.079(9)
F12' 0.105(10) 0.074(7) 0.027(4) -0.002(4) -0.004(5) -0.044(6)
F13' 0.082(11) 0.067(9) 0.064(7) -0.013(6) 0.026(7) -0.057(8)
F14' 0.079(7) 0.037(5) 0.051(5) 0.008(4) 0.010(4) -0.037(5)
F15' 0.072(7) 0.048(6) 0.033(4) 0.009(4) 0.000(4) -0.038(5)
C31 0.0198(18) 0.0183(16) 0.0306(18) -0.0065(14) 0.0121(15) -0.0027(14)
C32 0.0229(19) 0.0227(18) 0.033(2) -0.0026(15) 0.0116(16) 0.0029(15)
C33 0.029(2) 0.0241(18) 0.0264(18) -0.0075(15) 0.0106(16) -0.0082(16)
C34 0.027(2) 0.0299(19) 0.0282(19) -0.0095(16) 0.0182(16) -0.0037(16)
C35 0.0150(17) 0.0248(18) 0.040(2) -0.0087(16) 0.0139(16) 0.0020(15)
C36 0.0255(19) 0.0204(17) 0.0262(18) -0.0066(14) 0.0112(16) -0.0070(15)
C37 0.0264(19) 0.0251(18) 0.0175(16) 0.0011(14) 0.0084(15) 0.0016(15)
C38 0.0262(19) 0.0163(16) 0.0195(16) -0.0007(13) 0.0106(15) 0.0011(14)
C39 0.0264(19) 0.0176(16) 0.0163(15) -0.0006(13) 0.0035(14) 0.0004(14)
C40 0.0199(18) 0.0190(16) 0.0187(16) 0.0004(13) 0.0053(14) 0.0015(14)
C41 0.032(2) 0.0241(18) 0.0203(16) 0.0005(14) 0.0105(15) -0.0015(16)
C42 0.030(2) 0.0215(17) 0.0272(18) -0.0033(15) 0.0137(16) -0.0042(16)
C43 0.0221(19) 0.032(2) 0.0232(17) 0.0014(15) 0.0125(15) 0.0047(16)
C44 0.0227(19) 0.0201(17) 0.0251(17) -0.0016(14) 0.0114(15) -0.0013(14)

loop_
_atom_type_symbol
_atom_type_description
_atom_type_scat_dispersion_real
_atom_type_scat_dispersion_imag
_atom_type_scat_source
C C 0.0033 0.0016 'International Tables Vol C Tables 4.2.6.8 and 6.1.1.4'
H H 0.0000 0.0000 'International Tables Vol C Tables 4.2.6.8 and 6.1.1.4'
N N 0.0061 0.0033 'International Tables Vol C Tables 4.2.6.8 and 6.1.1.4'
O O 0.0106 0.0060 'International Tables Vol C Tables 4.2.6.8 and 6.1.1.4'
F F 0.0171 0.0103 'International Tables Vol C Tables 4.2.6.8 and 6.1.1.4'
P P 0.1023 0.0942 'International Tables Vol C Tables 4.2.6.8 and 6.1.1.4'

loop_
_geom_angle_atom_site_label_1
_geom_angle_atom_site_label_2
_geom_angle_atom_site_label_3
_geom_angle
N1 P1 N3 119.87(15)
N1 P1 O2 111.74(13)
N3 P1 O2 105.10(13)
N1 P1 O1 104.71(13)
N3 P1 O1 112.06(14)
O2 P1 O1 102.06(12)
N1 P2 N2 117.52(14)
N1 P2 N4 111.44(14)
N2 P2 N4 105.30(14)
N1 P2 N6 106.37(14)
N2 P2 N6 110.45(14)
N4 P2 N6 105.14(13)
N2 P3 N3 117.08(14)
N2 P3 N10 104.84(14)
N3 P3 N10 112.10(14)
N2 P3 N8 112.05(14)
N3 P3 N8 105.63(14)
N10 P3 N8 104.55(14)
C1 O1 P1 121.1(2)
C12 O2 P1 121.7(2)
P1 N1 P2 120.93(17)
P3 N2 P2 120.39(18)
P1 N3 P3 119.87(16)
N5 N4 C37 122.4(3)
N5 N4 P2 115.1(2)
C37 N4 P2 122.4(2)
C38 N5 N4 118.7(3)
N7 N6 C39 119.7(2)
N7 N6 P2 109.7(2)
C39 N6 P2 117.8(2)
C40 N7 N6 118.5(3)
N9 N8 C41 121.4(3)
N9 N8 P3 110.6(2)
C41 N8 P3 125.0(2)
C42 N9 N8 120.1(3)
N11 N10 C43 121.9(3)
N11 N10 P3 112.8(2)
C43 N10 P3 125.3(2)
C44 N11 N10 118.0(3)
C2 C1 C6 117.1(6)
C2 C1 O1 123.2(6)
C6 C1 O1 119.4(3)
C2 C1 C2' 17.0(7)
C6 C1 C2' 134.0(8)
O1 C1 C2' 106.5(7)
C1 C2 C3 123.2(8)
C2 C3 C4 119.2(7)
C5 C4 C3 119.8(7)
C4 C5 C6 117.0(7)
C3' C2' C1 113.5(12)
C2' C3' C4' 116.7(15)
C5' C4' C3' 125.5(16)
C4' C5' C6 128.7(14)
C1 C6 C5 123.6(6)
C1 C6 C7 122.4(3)
C5 C6 C7 113.8(6)
C1 C6 C5' 100.5(9)
C5 C6 C5' 24.2(6)
C7 C6 C5' 137.0(9)
C12 C7 C8 115.5(4)
C12 C7 C6 122.5(4)
C8 C7 C6 122.0(4)
C9 C8 C7 120.3(5)
C10 C9 C8 121.3(5)
C11 C10 C9 119.7(6)
C10 C11 C12 120.4(5)
C11 C12 C7 122.7(4)
C11 C12 O2 118.4(4)
C7 C12 O2 118.7(3)
C14 C13 C18 116.2(3)
C14 C13 C38 124.9(3)
C18 C13 C38 118.9(3)
F1 C14 C15 116.5(3)
F1 C14 C13 121.3(3)
C15 C14 C13 122.2(3)
F2 C15 C16 120.1(3)
F2 C15 C14 120.2(3)
C16 C15 C14 119.7(3)
F3 C16 C17 120.8(3)
F3 C16 C15 119.6(4)
C17 C16 C15 119.6(3)
F4 C17 C16 120.0(3)
F4 C17 C18 120.0(4)
C16 C17 C18 120.0(3)
F5 C18 C17 118.0(3)
F5 C18 C13 119.7(3)
C17 C18 C13 122.3(3)
C20 C19 C24 115.7(3)
C20 C19 C40 124.7(3)
C24 C19 C40 119.6(3)
F6 C20 C21 117.3(3)
F6 C20 C19 120.5(3)
C21 C20 C19 122.2(3)
F7 C21 C20 120.6(4)
F7 C21 C22 119.2(3)
C20 C21 C22 120.2(4)
F8 C22 C23 120.6(4)
F8 C22 C21 120.1(4)
C23 C22 C21 119.3(4)
F9 C23 C24 120.7(4)
F9 C23 C22 119.9(4)
C24 C23 C22 119.3(4)
F10 C24 C23 118.2(4)
F10 C24 C19 118.6(3)
C23 C24 C19 123.2(4)
C26' C25 C30 103.3(9)
C26' C25 C30' 116.6(10)
C30 C25 C30' 23.3(6)
C26' C25 C26 27.3(7)
C30 C25 C26 114.4(7)
C30' C25 C26 116.9(9)
C26' C25 C42 126.8(8)
C30 C25 C42 123.4(6)
C30' C25 C42 116.2(8)
C26 C25 C42 122.2(5)
F11 C26 C27 116.8(9)
F11 C26 C25 121.0(8)
C27 C26 C25 122.2(9)
F12 C27 C26 121.9(9)
F12 C27 C28 118.2(11)
C26 C27 C28 119.9(11)
F13 C28 C29 118(2)
F13 C28 C27 122.7(17)
C29 C28 C27 119.4(18)
F14 C29 C28 121.2(15)
F14 C29 C30 118.9(12)
C28 C29 C30 119.8(15)
F15 C30 C25 117.8(9)
F15 C30 C29 118.1(11)
C25 C30 C29 124.1(11)
C25 C26' F11' 120.0(14)
C25 C26' C27' 123.8(14)
F11' C26' C27' 116.2(15)
C28' C27' F12' 124(2)
C28' C27' C26' 117(2)
F12' C27' C26' 118.6(14)
C27' C28' C29' 122(3)
C27' C28' F13' 115(3)
C29' C28' F13' 122(3)
C30' C29' F14' 120.6(14)
C30' C29' C28' 120(2)
F14' C29' C28' 119(2)
F15' C30' C29' 121.0(16)
F15' C30' C25 119.2(14)
C29' C30' C25 119.7(14)
C32 C31 C36 114.9(3)
C32 C31 C44 126.5(3)
C36 C31 C44 118.6(3)
F16 C32 C33 116.4(3)
F16 C32 C31 120.7(3)
C33 C32 C31 122.9(3)
F17 C33 C34 119.9(3)
F17 C33 C32 120.2(3)
C34 C33 C32 119.9(3)
F18 C34 C35 120.2(3)
F18 C34 C33 120.6(3)
C35 C34 C33 119.2(3)
F19 C35 C36 119.7(3)
F19 C35 C34 120.2(3)
C36 C35 C34 120.1(3)
F20 C36 C35 117.8(3)
F20 C36 C31 119.2(3)
C35 C36 C31 123.0(3)
N5 C38 C13 120.1(3)
N7 C40 C19 119.1(3)
N9 C42 C25 118.1(3)
N11 C44 C31 121.0(3)

loop_
_geom_bond_atom_site_label_1
_geom_bond_atom_site_label_2
_geom_bond_distance
P1 N1 1.571(3)
P1 N3 1.571(3)
P1 O2 1.586(2)
P1 O1 1.595(2)
P2 N1 1.587(3)
P2 N2 1.592(3)
P2 N4 1.673(3)
P2 N6 1.691(3)
P3 N2 1.581(3)
P3 N3 1.600(3)
P3 N10 1.676(3)
P3 N8 1.684(3)
O1 C1 1.408(4)
O2 C12 1.402(4)
N4 N5 1.365(4)
N4 C37 1.461(4)
N5 C38 1.289(4)
N6 N7 1.382(4)
N6 C39 1.463(4)
N7 C40 1.281(4)
N8 N9 1.367(4)
N8 C41 1.452(4)
N9 C42 1.276(4)
N10 N11 1.366(4)
N10 C43 1.449(4)
N11 C44 1.290(4)
F1 C14 1.334(4)
F2 C15 1.336(4)
F3 C16 1.341(4)
F4 C17 1.338(4)
F5 C18 1.336(4)
F6 C20 1.336(4)
F7 C21 1.337(4)
F8 C22 1.335(4)
F9 C23 1.344(4)
F10 C24 1.345(4)
F16 C32 1.340(4)
F17 C33 1.336(4)
F18 C34 1.340(4)
F19 C35 1.343(4)
F20 C36 1.344(4)
C1 C2 1.307(10)
C1 C6 1.391(6)
C1 C2' 1.583(18)
C2 C3 1.383(12)
C3 C4 1.400(11)
C4 C5 1.374(11)
C5 C6 1.392(8)
C2' C3' 1.38(2)
C3' C4' 1.40(2)
C4' C5' 1.33(2)
C5' C6 1.534(18)
C6 C7 1.468(6)
C7 C12 1.393(5)
C7 C8 1.412(6)
C8 C9 1.391(8)
C9 C10 1.353(8)
C10 C11 1.352(6)
C11 C12 1.368(5)
C13 C14 1.387(5)
C13 C18 1.393(5)
C13 C38 1.466(5)
C14 C15 1.387(5)
C15 C16 1.382(5)
C16 C17 1.368(5)
C17 C18 1.384(5)
C19 C20 1.391(5)
C19 C24 1.393(5)
C19 C40 1.468(5)
C20 C21 1.370(5)
C21 C22 1.384(6)
C22 C23 1.378(6)
C23 C24 1.368(5)
C25 C26' 1.284(19)
C25 C30 1.354(13)
C25 C30' 1.437(18)
C25 C26 1.460(11)
C25 C42 1.471(5)
C26 F11 1.327(11)
C26 C27 1.364(13)
C27 F12 1.321(11)
C27 C28 1.40(3)
C28 F13 1.31(3)
C28 C29 1.36(2)
C29 F14 1.338(14)
C29 C30 1.403(17)
C30 F15 1.311(13)
C26' F11' 1.337(18)
C26' C27' 1.42(2)
C27' C28' 1.29(4)
C27' F12' 1.325(17)
C28' C29' 1.37(4)
C28' F13' 1.41(5)
C29' C30' 1.33(3)
C29' F14' 1.33(2)
C30' F15' 1.325(19)
C31 C32 1.389(5)
C31 C36 1.398(5)
C31 C44 1.458(5)
C32 C33 1.377(5)
C33 C34 1.374(5)
C34 C35 1.374(5)
C35 C36 1.367(5)
